data_7126958
loop_
_publ_author_name
'Li, Haidong'
'Duwald, Romain'
'Pascal, Simon'
'Voci, Silvia'
'Besnard, C\'eline'
'Bosson, Johann'
'Bouffier, Laurent'
'Lacour, J\'er\^ome'
'Sojic, Neso'

_publ_section_title
;
 Near-infrared electrochemiluminescence in water through regioselective
 sulfonation of diaza [4] and [6]helicene dyes.
;
_journal_issue 68
_journal_name_full 'Chemical communications (Cambridge, England)'
_journal_page_first 9771
_journal_page_last 9774
_journal_paper_doi 10.1039/d0cc04156d
_journal_volume 56
_journal_year 2020
_chemical_formula_moiety '2(C27 H28 N2 O5 S), 5(H2 O)'
_chemical_formula_sum 'C54 H66 N4 O15 S2'
_chemical_formula_weight 1075.22
_space_group_crystal_system triclinic
_space_group_IT_number 2
_space_group_name_Hall '-P 1'
_space_group_name_H-M_alt 'P -1'
_atom_sites_solution_hydrogens mixed
_atom_sites_solution_primary direct
_audit_creation_date 2020-05-26
_audit_creation_method
;
Olex2 1.3
(compiled 2020.02.04 svn.rd84adfe8 for OlexSys, GUI svn.r6032)
;
_audit_update_record
;
2020-06-09 deposited with the CCDC.	2020-07-22 downloaded from the CCDC.
;
_cell_angle_alpha 87.576(2)
_cell_angle_beta 85.907(2)
_cell_angle_gamma 86.452(2)
_cell_formula_units_Z 2
_cell_length_a 10.1378(3)
_cell_length_b 10.9386(3)
_cell_length_c 23.3534(6)
_cell_measurement_reflns_used 17373
_cell_measurement_temperature 180.15
_cell_measurement_theta_max 73.7240
_cell_measurement_theta_min 3.7550
_cell_volume 2576.31(12)
_computing_cell_refinement 'CrysAlisPro 1.171.38.43 (Rigaku OD, 2015)'
_computing_data_collection 'CrysAlisPro 1.171.38.43 (Rigaku OD, 2015)'
_computing_data_reduction 'CrysAlisPro 1.171.38.43 (Rigaku OD, 2015)'
_computing_molecular_graphics 'Olex2 1.3 (Dolomanov et al., 2009)'
_computing_publication_material 'Olex2 1.3 (Dolomanov et al., 2009)'
_computing_structure_refinement 'SHELXL 2018/3 (Sheldrick, 2015)'
_computing_structure_solution 'SIR2004  (Burla et al.,  2007)'
_diffrn_ambient_temperature 180.15
_diffrn_detector 'CCD plate'
_diffrn_detector_area_resol_mean 10.4679
_diffrn_detector_type Atlas
_diffrn_measured_fraction_theta_full 0.989
_diffrn_measured_fraction_theta_max 0.973
_diffrn_measurement_details
;
List of Runs (angles in degrees, time in seconds):

  # Type    Start    End  Width  t~exp~   \w     \q     \k     \f   Frames
#--------------------------------------------------------------------------
  1  \w    -44.00  32.00   1.00    3.00    --  -37.56  37.00  30.00   76
  2  \w    -41.00  42.00   1.00    3.00    --  -37.56  37.00-120.00   83
  3  \w   -111.00  -5.00   1.00    3.00    --  -37.56 -57.00  90.00  106
  4  \w    -36.00  22.00   1.00    3.00    --  -37.56  37.00 -30.00   58
  5  \w     72.00 129.00   1.00    3.00    --   37.56 178.00 120.00   57
  6  \w     71.00 128.00   1.00    3.00    --   37.56-178.00   0.00   57
  7  \w    126.00 158.00   1.00   15.00    --  110.40  61.00  30.00   32
  8  \w     49.00  82.00   1.00   15.00    --  110.40-111.00  90.00   33
  9  \w     25.00  56.00   1.00   15.00    --  110.40 -15.00-150.00   31
 10  \w     53.00 112.00   1.00   15.00    --  110.40-111.00-120.00   59
 11  \w     64.00 115.00   1.00   15.00    --  110.40-111.00  60.00   51
 12  \w     78.00 105.00   1.00   15.00    --  110.40  61.00  30.00   27
 13  \w     59.00  85.00   1.00   15.00    --  110.40 -30.00-150.00   26
 14  \w     32.00  57.00   1.00   15.00    --  110.40 -94.00 -30.00   25
 15  \w     34.00  70.00   1.00   15.00    --  110.40 -30.00 150.00   36
 16  \w     29.00  91.00   1.00   15.00    --  110.40 -30.00  60.00   62
 17  \w     82.00 108.00   1.00   15.00    --  110.40 -94.00 -30.00   26
 18  \w     60.00  91.00   1.00   15.00    --  110.40 -30.00  90.00   31
 19  \w     60.00 173.00   1.00   15.00    --  110.40 -15.00-150.00  113
 20  \w     29.00  90.00   1.00   15.00    --  110.40 -30.00   0.00   61
 21  \w     31.00 120.00   1.00   15.00    --  110.40 -77.00  90.00   89
 22  \w     31.00 143.00   1.00   15.00    --  110.40 -77.00-120.00  112
 23  \w     -7.00  18.00   1.00    3.00    --   36.00  94.00  92.14   25
 24  \w    -43.00  -6.00   1.00    3.00    --  -37.56 -57.00 -90.00   37
 25  \w   -115.00  19.00   1.00    3.00    --  -37.56 -19.00-150.00  134
 26  \w     78.00 127.00   1.00    3.00    --   37.56 171.00-107.00   49
 27  \w      9.00  34.00   1.00    3.00    --   48.00  86.00  98.50   25
 28  \w      9.00  34.00   1.00    3.00    --   48.00  86.00-144.62   25
 29  \w     19.00  44.00   1.00    3.00    --   56.00  82.00 -12.13   25
 30  \w     20.00  45.00   1.00    3.00    --   56.00  79.00 -54.82   25
 31  \w     19.00  44.00   1.00    3.00    --   56.00  80.00 -90.77   25
 32  \w     19.00  44.00   1.00    3.00    --   56.00  82.00 164.90   25
 33  \w     28.00  77.00   1.00    3.00    --   64.00  77.00  14.32   49
 34  \w     34.00  60.00   1.00    3.00    --   68.00  76.00 112.67   26
 35  \w     32.00  58.00   1.00    3.00    --   68.00  77.00-166.99   26
 36  \w     89.00 146.00   1.00    3.00    --   68.00  76.00 -59.88   57
 37  \w     32.00  57.00   1.00    3.00    --   68.00  75.00  42.94   25
 38  \w     32.00  76.00   1.00    3.00    --   68.00  76.00 -59.88   44
 39  \w    121.00 156.00   1.00    3.00    --   72.00  77.00-152.22   35
 40  \w    105.00 131.00   1.00    3.00    --   72.00  77.00-116.65   26
 41  \w     36.00  62.00   1.00    3.00    --   72.00  77.00-152.22   26
 42  \w     36.00  62.00   1.00    3.00    --   72.00  77.00 148.10   26
 43  \w     37.00  74.00   1.00    3.00    --   72.00  77.00  63.59   37
 44  \w     36.00  73.00   1.00    3.00    --   72.00  77.00-116.65   37
 45  \w     74.00 118.00   1.00   15.00    --  110.40  77.00 150.00   44
 46  \w     74.00 141.00   1.00   15.00    --  110.40  77.00-150.00   67
 47  \w     74.00 132.00   1.00   15.00    --  110.40  77.00  90.00   58
 48  \w     74.00 101.00   1.00   15.00    --  110.40  77.00 -60.00   27
 49  \w     74.00 108.00   1.00   15.00    --  110.40  77.00-180.00   34
 50  \w     74.00 115.00   1.00   15.00    --  110.40  77.00  60.00   41
 51  \w     74.00  99.00   1.00   15.00    --  110.40  77.00-120.00   25
 52  \w    117.00 143.00   1.00   15.00    --  110.40  77.00-120.00   26
 53  \w     79.00 149.00   1.00   15.00    --  110.40  61.00 -60.00   70
 54  \w     74.00 119.00   1.00   15.00    --  110.40  77.00 120.00   45
 55  \w     77.00 140.00   1.00   15.00    --  110.40  61.00 -90.00   63
 56  \w     77.00 156.00   1.00   15.00    --  110.40  61.00 -30.00   79
 57  \w     80.00  97.00   1.00   15.00    --  110.40  61.00  90.00   17
;
_diffrn_measurement_device 'four-circle diffractometer'
_diffrn_measurement_device_type 'SuperNova, Dual, Cu at zero, Atlas'
_diffrn_measurement_method '\w scans'
_diffrn_orient_matrix_type 'CrysAlisPro convention (1999,Acta A55,543-557)'
_diffrn_orient_matrix_UB_11 0.0844783000
_diffrn_orient_matrix_UB_12 -0.1058841000
_diffrn_orient_matrix_UB_13 0.0272851000
_diffrn_orient_matrix_UB_21 -0.0696879000
_diffrn_orient_matrix_UB_22 0.0265753000
_diffrn_orient_matrix_UB_23 0.0593471000
_diffrn_orient_matrix_UB_31 -0.1063076000
_diffrn_orient_matrix_UB_32 -0.0896445000
_diffrn_orient_matrix_UB_33 -0.0106596000
_diffrn_radiation_monochromator mirror
_diffrn_radiation_probe x-ray
_diffrn_radiation_type CuK\a
_diffrn_radiation_wavelength 1.54184
_diffrn_reflns_av_R_equivalents 0.0458
_diffrn_reflns_av_unetI/netI 0.0326
_diffrn_reflns_Laue_measured_fraction_full 0.989
_diffrn_reflns_Laue_measured_fraction_max 0.973
_diffrn_reflns_limit_h_max 12
_diffrn_reflns_limit_h_min -12
_diffrn_reflns_limit_k_max 13
_diffrn_reflns_limit_k_min -13
_diffrn_reflns_limit_l_max 28
_diffrn_reflns_limit_l_min -28
_diffrn_reflns_number 35732
_diffrn_reflns_point_group_measured_fraction_full 0.989
_diffrn_reflns_point_group_measured_fraction_max 0.973
_diffrn_reflns_theta_full 67.684
_diffrn_reflns_theta_max 73.677
_diffrn_reflns_theta_min 3.798
_diffrn_source 'micro-focus sealed X-ray tube'
_diffrn_source_type 'SuperNova (Cu) X-ray Source'
_exptl_absorpt_coefficient_mu 1.560
_exptl_absorpt_correction_T_max 0.910
_exptl_absorpt_correction_T_min 0.815
_exptl_absorpt_correction_type analytical
_exptl_absorpt_process_details
;
CrysAlisPro 1.171.38.43 (Rigaku Oxford Diffraction, 2015)
Analytical numeric absorption correction using a multifaceted crystal
			model based on expressions derived by R.C. Clark & J.S. Reid.
(Clark, R. C. & Reid, J. S. (1995). Acta Cryst. A51, 887-897)
Empirical absorption correction using spherical harmonics,
 implemented in SCALE3 ABSPACK scaling algorithm.
;
_exptl_crystal_colour red
_exptl_crystal_colour_primary red
_exptl_crystal_density_diffrn 1.386
_exptl_crystal_description block
_exptl_crystal_F_000 1140
_exptl_crystal_size_max 0.15
_exptl_crystal_size_mid 0.128
_exptl_crystal_size_min 0.063
_refine_diff_density_max 1.082
_refine_diff_density_min -0.608
_refine_diff_density_rms 0.073
_refine_ls_extinction_method none
_refine_ls_goodness_of_fit_ref 1.043
_refine_ls_hydrogen_treatment constr
_refine_ls_matrix_type full
_refine_ls_number_parameters 719
_refine_ls_number_reflns 10120
_refine_ls_number_restraints 29
_refine_ls_restrained_S_all 1.045
_refine_ls_R_factor_all 0.0793
_refine_ls_R_factor_gt 0.0664
_refine_ls_shift/su_max 0.000
_refine_ls_shift/su_mean 0.000
_refine_ls_structure_factor_coef Fsqd
_refine_ls_weighting_details 'w=1/[\s^2^(Fo^2^)+(0.1017P)^2^+3.0085P] where P=(Fo^2^+2Fc^2^)/3'
_refine_ls_weighting_scheme calc
_refine_ls_wR_factor_gt 0.1860
_refine_ls_wR_factor_ref 0.1976
_reflns_Friedel_coverage 0.000
_reflns_number_gt 8233
_reflns_number_total 10120
_reflns_threshold_expression 'I > 2\s(I)'
_twin_special_details
;
Component 2 rotated by -179.9942\% 
 around [0.71 -0.71 -0.00] (reciprocal) or [0.76 -0.65 -0.01] (direct)
;
_cod_data_source_file d0cc04156d2.cif
_cod_data_source_block spa015
_cod_depositor_comments 'Adding full bibliography for 7126958.cif.'
_cod_original_cell_volume 2576.32(11)
_cod_database_code 7126958
_shelx_shelxl_version_number 2018/3
_chemical_oxdiff_formula 'C54 H66 N4 O15 S2'
_shelx_space_group_comment
;
The symmetry employed for this shelxl refinement is uniquely defined
by the following loop, which should always be used as a source of
symmetry information in preference to the above space-group names.
They are only intended as comments.
;
_reflns_odcompleteness_completeness 99.97
_reflns_odcompleteness_iscentric 1
_reflns_odcompleteness_theta 67.29
_olex2_refinement_description
;
1. Fixed Uiso
 At 1.2 times of:
  All C(H) groups, All C(H,H) groups
 At 1.5 times of:
  All C(H,H,H) groups, All O(H,H) groups
2. Restrained distances
 S8B-O11B \\sim S8B-O11B \\sim S8B-O9B \\sim S8B-O9B \\sim S8B-O10C \\sim
S8B-O10B
 with sigma of 0.02
 O9C-O11C \\sim O11C-O10C \\sim O10C-O9C
 with sigma of 0.04
 O9B-O10B \\sim O10B-O11B \\sim O11B-O9B
 with sigma of 0.04
3. Uiso/Uaniso restraints and constraints
Uanis(O11C) = Uanis(O11B)
4. Rigid body (RIGU) restrains
 S8B, O10B, O11B, O9B
 with sigma for 1-2 distances of 0.004 and sigma for 1-3 distances of 0.004
 S8B, O11B, O9B, O10C
 with sigma for 1-2 distances of 0.004 and sigma for 1-3 distances of 0.004
5. Others
 Sof(O11C)=Sof(O9C)=Sof(O10C)=1-FVAR(1)
 Sof(O10B)=Sof(O11B)=Sof(O9B)=FVAR(1)
 Fixed Sof: OW4B(0.45314) HW4A(0.45314) HW4B(0.45314) OW4A(0.54686)
 HW4C(0.54686) HW4D(0.54686)
6.a Riding coordinates:
 OW1(HW1A,HW1B), OW4B(HW4A,HW4B), OW3(HW3A,HW3B), OW4A(HW4C,HW4D)
6.b Free rotating group:
 OW5(HW5A,HW5B), OW2(HW2A,HW2B)
6.c Secondary CH2 refined with riding coordinates:
 C30(H30C,H30D), C5(H5A,H5B), C7(H7A,H7B), C31(H31C,H31D), C6(H6A,H6B),
 C7B(H7BA,H7BB), C6B(H6BA,H6BB), C31B(H31A,H31B), C5B(H5BA,H5BB), C30B(H30A,
 H30B)
6.d Aromatic/amide H refined with riding coordinates:
 C27(H27), C2(H2), C25(H25), C26(H26), C35(H35), C15(H15), C14(H14), C13(H13),
 C1(H1), C1B(H1B), C26B(H26B), C2B(H2B), C15B(H15B), C13B(H13B), C25B(H25B),
 C27B(H27B), C35B(H35B), C14B(H14B)
6.e Idealised Me refined as rotating group:
 C18(H18D,H18E,H18F), C24(H24D,H24E,H24F), C32(H32D,H32E,H32F), C18B(H18A,H18B,
 H18C), C24B(H24A,H24B,H24C), C32B(H32A,H32B,H32C)
;
_olex2_submission_special_instructions 'No special instructions were received'
_oxdiff_exptl_absorpt_empirical_details
;
Empirical correction (ABSPACK) includes:
- Absorption correction using spherical harmonics
- Frame scaling
;
_oxdiff_exptl_absorpt_empirical_full_max 1.433
_oxdiff_exptl_absorpt_empirical_full_min 0.747
_oxdiff_twin_integration_method simultaneous
_oxdiff_twin_items 2

loop_
_space_group_symop_operation_xyz
'x, y, z'
'-x, -y, -z'

loop_
_atom_site_label
_atom_site_type_symbol
_atom_site_fract_x
_atom_site_fract_y
_atom_site_fract_z
_atom_site_U_iso_or_equiv
_atom_site_adp_type
_atom_site_occupancy
_atom_site_site_symmetry_order
_atom_site_calc_flag
_atom_site_refinement_flags_posn
_atom_site_refinement_flags_adp
_atom_site_refinement_flags_occupancy
_atom_site_disorder_assembly
_atom_site_disorder_group
S8 S 0.23209(7) -0.15932(7) 0.71666(4) 0.0425(2) Uani 1 1 d . . . . .
O23 O 0.34385(18) 0.32046(19) 0.40672(8) 0.0343(4) Uani 1 1 d . . . . .
O17 O 0.23812(18) 0.12659(18) 0.36445(8) 0.0334(4) Uani 1 1 d . . . . .
N29 N -0.1195(2) 0.3981(2) 0.43643(10) 0.0305(5) Uani 1 1 d . . . . .
C20 C 0.1028(2) 0.2436(2) 0.45828(10) 0.0265(5) Uani 1 1 d . . . . .
O9 O 0.3343(2) -0.0828(2) 0.69207(12) 0.0541(6) Uani 1 1 d . . . . .
C33 C -0.1146(3) 0.3400(2) 0.49015(11) 0.0301(5) Uani 1 1 d . . . . .
C16 C 0.2674(3) 0.0816(2) 0.41730(11) 0.0300(5) Uani 1 1 d . . . . .
C34 C -0.0031(2) 0.2576(2) 0.50042(11) 0.0276(5) Uani 1 1 d . . . . .
N4 N 0.1133(2) 0.1184(2) 0.56461(9) 0.0314(5) Uani 1 1 d . . . . .
C28 C -0.0059(3) 0.4077(2) 0.40060(11) 0.0292(5) Uani 1 1 d . . . . .
C22 C 0.2324(2) 0.3681(2) 0.38298(11) 0.0289(5) Uani 1 1 d . . . . .
C19 C 0.1914(2) 0.1371(2) 0.46432(11) 0.0275(5) Uani 1 1 d . . . . .
C12 C 0.1991(3) 0.0787(2) 0.51951(11) 0.0305(5) Uani 1 1 d . . . . .
C21 C 0.1115(2) 0.3376(2) 0.41383(10) 0.0276(5) Uani 1 1 d . . . . .
C30 C -0.2456(3) 0.4595(3) 0.42054(13) 0.0342(6) Uani 1 1 d . . . . .
H30C H -0.319536 0.413173 0.438548 0.041 Uiso 1 1 calc R U . . .
H30D H -0.249824 0.457904 0.378363 0.041 Uiso 1 1 calc R U . . .
C27 C -0.0053(3) 0.4869(3) 0.35154(12) 0.0366(6) Uani 1 1 d . . . . .
H27 H -0.085187 0.528337 0.340418 0.044 Uiso 1 1 calc R U . . .
C2 C -0.1013(3) 0.2122(3) 0.59698(12) 0.0378(6) Uani 1 1 d . . . . .
H2 H -0.098282 0.171109 0.633556 0.045 Uiso 1 1 calc R U . . .
C5 C 0.1342(3) 0.0715(3) 0.62349(12) 0.0375(6) Uani 1 1 d . . . . .
H5A H 0.097702 0.133242 0.651074 0.045 Uiso 1 1 calc R U . . .
H5B H 0.230469 0.058717 0.628070 0.045 Uiso 1 1 calc R U . . .
C7 C 0.0765(3) -0.0907(4) 0.69939(14) 0.0477(8) Uani 1 1 d . . . . .
H7A H 0.008056 -0.150334 0.709162 0.057 Uiso 1 1 calc R U . . .
H7B H 0.055299 -0.019245 0.723736 0.057 Uiso 1 1 calc R U . . .
C25 C 0.2323(3) 0.4472(3) 0.33592(12) 0.0361(6) Uani 1 1 d . . . . .
H25 H 0.312748 0.463573 0.314347 0.043 Uiso 1 1 calc R U . . .
C3 C 0.0019(3) 0.1927(3) 0.55493(11) 0.0309(5) Uani 1 1 d . . . . .
C26 C 0.1116(3) 0.5036(3) 0.32008(12) 0.0398(6) Uani 1 1 d . . . . .
H26 H 0.111097 0.555229 0.286331 0.048 Uiso 1 1 calc R U . . .
C35 C -0.2167(3) 0.3554(3) 0.53298(13) 0.0376(6) Uani 1 1 d . . . . .
H35 H -0.291812 0.409135 0.526448 0.045 Uiso 1 1 calc R U . . .
C15 C 0.3577(3) -0.0153(3) 0.42642(13) 0.0383(6) Uani 1 1 d . . . . .
H15 H 0.410118 -0.049911 0.395148 0.046 Uiso 1 1 calc R U . . .
C14 C 0.3708(3) -0.0618(3) 0.48255(14) 0.0422(7) Uani 1 1 d . . . . .
H14 H 0.436026 -0.126088 0.488998 0.051 Uiso 1 1 calc R U . . .
O11 O 0.2297(3) -0.1710(3) 0.77799(12) 0.0774(9) Uani 1 1 d . . . . .
C13 C 0.2938(3) -0.0187(3) 0.52833(14) 0.0397(6) Uani 1 1 d . . . . .
H13 H 0.303864 -0.053813 0.565772 0.048 Uiso 1 1 calc R U . . .
C31 C -0.2640(3) 0.5917(3) 0.43871(15) 0.0432(7) Uani 1 1 d . . . . .
H31C H -0.244436 0.595823 0.479495 0.052 Uiso 1 1 calc R U . . .
H31D H -0.200961 0.642215 0.415308 0.052 Uiso 1 1 calc R U . . .
C18 C 0.3035(3) 0.0700(3) 0.31525(13) 0.0434(7) Uani 1 1 d . . . . .
H18D H 0.286094 -0.017246 0.316592 0.065 Uiso 1 1 calc R U . . .
H18E H 0.399086 0.078945 0.315147 0.065 Uiso 1 1 calc R U . . .
H18F H 0.270069 0.109516 0.280265 0.065 Uiso 1 1 calc R U . . .
C1 C -0.2075(3) 0.2914(3) 0.58514(13) 0.0404(7) Uani 1 1 d . . . . .
H1 H -0.277629 0.302628 0.614001 0.048 Uiso 1 1 calc R U . . .
C24 C 0.4659(3) 0.3240(3) 0.37178(14) 0.0431(7) Uani 1 1 d . . . . .
H24D H 0.534744 0.272616 0.390128 0.065 Uiso 1 1 calc R U . . .
H24E H 0.492693 0.408600 0.367487 0.065 Uiso 1 1 calc R U . . .
H24F H 0.453566 0.293091 0.333856 0.065 Uiso 1 1 calc R U . . .
O10 O 0.2417(3) -0.2789(3) 0.69048(16) 0.0779(9) Uani 1 1 d . . . . .
OW5 O 0.2405(3) 0.3321(3) 0.70806(14) 0.0675(8) Uani 1 1 d G . . . .
HW5A H 0.305343 0.279499 0.698562 0.101 Uiso 1 1 d G U . . .
HW5B H 0.199301 0.307063 0.739980 0.101 Uiso 1 1 d G U . . .
C6 C 0.0685(3) -0.0488(3) 0.63741(13) 0.0435(7) Uani 1 1 d . . . . .
H6A H -0.025783 -0.038303 0.628654 0.052 Uiso 1 1 calc R U . . .
H6B H 0.111795 -0.112794 0.612570 0.052 Uiso 1 1 calc R U . . .
C32 C -0.4043(4) 0.6426(4) 0.4311(2) 0.0696(12) Uani 1 1 d . . . . .
H32D H -0.466409 0.594559 0.455419 0.104 Uiso 1 1 calc R U . . .
H32E H -0.423833 0.637895 0.390787 0.104 Uiso 1 1 calc R U . . .
H32F H -0.413314 0.728301 0.442172 0.104 Uiso 1 1 calc R U . . .
S8B S 0.70257(11) 0.20566(7) -0.21638(4) 0.0550(3) Uani 1 1 d D . . . .
O17B O 0.3955(2) 0.29323(19) 0.13188(8) 0.0403(5) Uani 1 1 d . . . . .
O23B O 0.1711(2) 0.2008(2) 0.09871(9) 0.0467(5) Uani 1 1 d . . . . .
N4B N 0.4003(2) 0.3640(2) -0.07052(10) 0.0358(5) Uani 1 1 d . . . . .
N29B N 0.1211(2) 0.6256(2) 0.05479(11) 0.0370(5) Uani 1 1 d . . . . .
C19B C 0.3785(3) 0.3145(3) 0.03192(12) 0.0337(6) Uani 1 1 d . . . . .
C34B C 0.2604(3) 0.4945(3) -0.00749(12) 0.0333(6) Uani 1 1 d . . . . .
C33B C 0.1793(3) 0.6046(3) 0.00067(12) 0.0354(6) Uani 1 1 d . . . . .
C3B C 0.3274(3) 0.4732(3) -0.06269(12) 0.0343(6) Uani 1 1 d . . . . .
C22B C 0.1304(3) 0.3119(3) 0.11974(12) 0.0394(7) Uani 1 1 d . . . . .
C28B C 0.1048(3) 0.5300(3) 0.09474(13) 0.0381(6) Uani 1 1 d . . . . .
C20B C 0.2711(3) 0.4055(3) 0.03772(12) 0.0331(6) Uani 1 1 d . . . . .
C1B C 0.2310(3) 0.6644(3) -0.09814(13) 0.0426(7) Uani 1 1 d . . . . .
H1B H 0.220263 0.722494 -0.129120 0.051 Uiso 1 1 calc R U . . .
C12B C 0.4376(3) 0.2901(3) -0.02369(12) 0.0358(6) Uani 1 1 d . . . . .
C21B C 0.1718(3) 0.4147(3) 0.08431(12) 0.0355(6) Uani 1 1 d . . . . .
C26B C -0.0022(3) 0.4460(4) 0.18135(14) 0.0509(8) Uani 1 1 d . . . . .
H26B H -0.054865 0.457263 0.216260 0.061 Uiso 1 1 calc R U . . .
C7B C 0.6458(4) 0.3598(3) -0.20352(13) 0.0422(7) Uani 1 1 d . . . . .
H7BA H 0.720895 0.412833 -0.212125 0.051 Uiso 1 1 calc R U . . .
H7BB H 0.577604 0.384786 -0.230698 0.051 Uiso 1 1 calc R U . . .
C2B C 0.3103(3) 0.5599(3) -0.10793(12) 0.0383(6) Uani 1 1 d . . . . .
H2B H 0.353073 0.546592 -0.144867 0.046 Uiso 1 1 calc R U . . .
C15B C 0.5269(3) 0.1529(3) 0.07118(14) 0.0438(7) Uani 1 1 d . . . . .
H15B H 0.559964 0.106752 0.103020 0.053 Uiso 1 1 calc R U . . .
C16B C 0.4347(3) 0.2487(3) 0.07965(13) 0.0369(6) Uani 1 1 d . . . . .
C13B C 0.5318(3) 0.1919(3) -0.03192(14) 0.0426(7) Uani 1 1 d . . . . .
H13B H 0.567584 0.172930 -0.069426 0.051 Uiso 1 1 calc R U . . .
C6B C 0.5879(3) 0.3831(3) -0.14310(13) 0.0404(7) Uani 1 1 d . . . . .
H6BA H 0.580439 0.472574 -0.137755 0.048 Uiso 1 1 calc R U . . .
H6BB H 0.649998 0.346056 -0.115509 0.048 Uiso 1 1 calc R U . . .
C25B C 0.0475(3) 0.3288(3) 0.16807(14) 0.0485(8) Uani 1 1 d . . . . .
H25B H 0.024120 0.260590 0.192386 0.058 Uiso 1 1 calc R U . . .
C18B C 0.4465(4) 0.2313(3) 0.18170(14) 0.0499(8) Uani 1 1 d . . . . .
H18A H 0.405479 0.269367 0.216364 0.075 Uiso 1 1 calc R U . . .
H18B H 0.542698 0.237418 0.180386 0.075 Uiso 1 1 calc R U . . .
H18C H 0.426128 0.144812 0.182415 0.075 Uiso 1 1 calc R U . . .
O10B O 0.5978(8) 0.1250(7) -0.2057(3) 0.075(2) Uani 0.739(9) 1 d D . P A 2
C27B C 0.0221(3) 0.5462(3) 0.14572(14) 0.0465(7) Uani 1 1 d . . . . .
H27B H -0.015792 0.625030 0.155050 0.056 Uiso 1 1 calc R U . . .
C35B C 0.1661(3) 0.6894(3) -0.04547(14) 0.0416(7) Uani 1 1 d . . . . .
H35B H 0.112971 0.763341 -0.040636 0.050 Uiso 1 1 calc R U . . .
C31B C -0.0831(3) 0.7646(3) 0.05100(17) 0.0484(8) Uani 1 1 d . . . . .
H31A H -0.090189 0.730306 0.012853 0.058 Uiso 1 1 calc R U . . .
H31B H -0.139183 0.717661 0.079395 0.058 Uiso 1 1 calc R U . . .
C14B C 0.5715(3) 0.1239(3) 0.01506(15) 0.0463(7) Uani 1 1 d . . . . .
H14B H 0.631408 0.054547 0.009317 0.056 Uiso 1 1 calc R U . . .
C5B C 0.4524(3) 0.3323(3) -0.12889(12) 0.0396(7) Uani 1 1 d . . . . .
H5BA H 0.390163 0.366267 -0.157102 0.048 Uiso 1 1 calc R U . . .
H5BB H 0.459698 0.242050 -0.131720 0.048 Uiso 1 1 calc R U . . .
C30B C 0.0606(3) 0.7487(3) 0.06675(14) 0.0407(7) Uani 1 1 d . . . . .
H30A H 0.112769 0.810753 0.044771 0.049 Uiso 1 1 calc R U . . .
H30B H 0.064364 0.763459 0.108123 0.049 Uiso 1 1 calc R U . . .
O11B O 0.7586(6) 0.2123(5) -0.2780(2) 0.0780(15) Uani 0.739(9) 1 d D . P A 2
O9B O 0.8156(6) 0.1780(4) -0.1822(2) 0.0690(16) Uani 0.739(9) 1 d D . P A 2
C24B C 0.1411(5) 0.0928(4) 0.13317(17) 0.0633(11) Uani 1 1 d . . . . .
H24A H 0.177477 0.097226 0.170749 0.095 Uiso 1 1 calc R U . . .
H24B H 0.180488 0.020110 0.113897 0.095 Uiso 1 1 calc R U . . .
H24C H 0.044806 0.087550 0.138383 0.095 Uiso 1 1 calc R U . . .
C32B C -0.1335(4) 0.8950(4) 0.0495(3) 0.0784(14) Uani 1 1 d . . . . .
H32A H -0.132849 0.927732 0.087864 0.118 Uiso 1 1 calc R U . . .
H32B H -0.224226 0.900966 0.037235 0.118 Uiso 1 1 calc R U . . .
H32C H -0.076675 0.942425 0.022293 0.118 Uiso 1 1 calc R U . . .
O11C O 0.7901(19) 0.1850(14) -0.2562(6) 0.0780(15) Uani 0.261(9) 1 d D . P A 1
O9C O 0.7368(10) 0.1589(8) -0.1536(5) 0.042(3) Uani 0.261(9) 1 d D . P A 1
O10C O 0.5715(13) 0.1527(15) -0.2201(6) 0.039(3) Uani 0.261(9) 1 d D . P A 1
OW2 O -0.3834(3) 0.4798(3) 0.25276(13) 0.0661(7) Uani 1 1 d G . . . .
HW2A H -0.345278 0.406608 0.256039 0.099 Uiso 1 1 d G U . . .
HW2B H -0.331830 0.533001 0.264395 0.099 Uiso 1 1 d G U . . .
OW1 O 0.3071(4) 0.0513(4) 0.82442(16) 0.0974(11) Uani 1 1 d . . . . .
HW1A H 0.280123 -0.021842 0.821125 0.146 Uiso 1 1 d R U . . .
HW1B H 0.393093 0.047868 0.823675 0.146 Uiso 1 1 d R U . . .
OW4B O 0.0508(12) 0.1836(12) 0.7702(7) 0.104(4) Uani 0.4531 1 d . . P B 2
HW4A H -0.029884 0.163287 0.767032 0.157 Uiso 0.4531 1 d R U P B 2
HW4B H 0.076126 0.159217 0.803812 0.157 Uiso 0.4531 1 d R U P B 2
OW3 O 0.4373(3) 0.1498(3) 0.68516(15) 0.0711(8) Uani 1 1 d . . . . .
HW3A H 0.437368 0.126480 0.721242 0.107 Uiso 1 1 d R U . . .
HW3B H 0.406168 0.092970 0.665852 0.107 Uiso 1 1 d R U . . .
OW4A O 0.0982(8) 0.2091(7) 0.7894(4) 0.073(2) Uani 0.5469 1 d . . P C 1
HW4C H 0.150742 0.148560 0.801029 0.109 Uiso 0.5469 1 d R U P C 1
HW4D H 0.017452 0.185900 0.790859 0.109 Uiso 0.5469 1 d R U P C 1

loop_
_atom_site_aniso_label
_atom_site_aniso_U_11
_atom_site_aniso_U_22
_atom_site_aniso_U_33
_atom_site_aniso_U_23
_atom_site_aniso_U_13
_atom_site_aniso_U_12
S8 0.0366(4) 0.0402(4) 0.0510(4) 0.0156(3) -0.0120(3) -0.0070(3)
O23 0.0234(9) 0.0458(11) 0.0336(10) 0.0022(8) -0.0016(7) -0.0043(8)
O17 0.0299(9) 0.0431(11) 0.0271(9) -0.0072(8) -0.0001(7) -0.0006(8)
N29 0.0242(11) 0.0367(12) 0.0307(11) -0.0043(9) -0.0036(8) 0.0007(9)
C20 0.0234(12) 0.0342(13) 0.0228(11) -0.0044(10) -0.0033(9) -0.0052(10)
O9 0.0374(12) 0.0500(13) 0.0741(17) 0.0135(12) -0.0056(11) -0.0049(10)
C33 0.0266(12) 0.0354(13) 0.0290(13) -0.0050(10) -0.0015(10) -0.0051(10)
C16 0.0257(12) 0.0336(13) 0.0316(13) -0.0034(10) -0.0029(10) -0.0059(10)
C34 0.0251(12) 0.0332(13) 0.0252(12) -0.0027(10) -0.0012(9) -0.0062(10)
N4 0.0322(11) 0.0375(12) 0.0248(11) 0.0042(9) -0.0033(8) -0.0072(9)
C28 0.0280(12) 0.0339(13) 0.0261(12) -0.0029(10) -0.0026(10) -0.0020(10)
C22 0.0252(12) 0.0344(13) 0.0275(12) -0.0023(10) -0.0015(9) -0.0044(10)
C19 0.0240(12) 0.0331(13) 0.0261(12) -0.0009(10) -0.0035(9) -0.0054(10)
C12 0.0276(13) 0.0332(13) 0.0312(13) 0.0019(10) -0.0030(10) -0.0069(10)
C21 0.0260(12) 0.0333(13) 0.0239(12) -0.0023(10) -0.0026(9) -0.0028(10)
C30 0.0224(12) 0.0417(15) 0.0391(14) -0.0063(12) -0.0065(10) 0.0006(11)
C27 0.0349(14) 0.0435(16) 0.0312(14) 0.0031(11) -0.0068(11) 0.0021(12)
C2 0.0401(15) 0.0475(16) 0.0259(13) -0.0024(11) 0.0055(11) -0.0109(13)
C5 0.0411(15) 0.0478(16) 0.0250(13) 0.0068(11) -0.0083(11) -0.0125(13)
C7 0.0378(16) 0.066(2) 0.0373(16) 0.0205(15) 0.0001(12) -0.0019(14)
C25 0.0354(14) 0.0435(16) 0.0288(13) 0.0029(11) 0.0021(11) -0.0063(12)
C3 0.0304(13) 0.0364(14) 0.0270(12) -0.0026(10) -0.0009(10) -0.0096(11)
C26 0.0452(16) 0.0443(16) 0.0292(14) 0.0079(12) -0.0019(12) -0.0039(13)
C35 0.0280(13) 0.0445(16) 0.0399(15) -0.0075(12) 0.0029(11) -0.0018(12)
C15 0.0331(14) 0.0366(15) 0.0447(16) -0.0053(12) 0.0006(12) 0.0001(11)
C14 0.0366(15) 0.0351(15) 0.0538(18) 0.0045(13) -0.0049(13) 0.0034(12)
O11 0.0685(18) 0.111(3) 0.0519(16) 0.0355(16) -0.0184(13) -0.0064(17)
C13 0.0366(15) 0.0394(15) 0.0428(16) 0.0119(12) -0.0081(12) -0.0036(12)
C31 0.0364(16) 0.0408(16) 0.0525(18) -0.0095(14) -0.0038(13) 0.0036(13)
C18 0.0404(16) 0.0569(19) 0.0322(15) -0.0117(13) 0.0067(12) -0.0007(14)
C1 0.0371(15) 0.0488(17) 0.0345(15) -0.0086(12) 0.0116(12) -0.0070(13)
C24 0.0254(14) 0.0580(19) 0.0458(17) 0.0002(14) 0.0029(12) -0.0088(13)
O10 0.079(2) 0.0511(16) 0.106(3) -0.0125(16) -0.0181(18) -0.0041(14)
OW5 0.0636(18) 0.0536(15) 0.083(2) 0.0012(14) -0.0088(14) 0.0165(13)
C6 0.0442(17) 0.0531(18) 0.0354(15) 0.0143(13) -0.0138(12) -0.0182(14)
C32 0.043(2) 0.056(2) 0.106(4) -0.007(2) 0.002(2) 0.0176(17)
S8B 0.0906(7) 0.0359(4) 0.0411(4) -0.0068(3) -0.0190(4) -0.0035(4)
O17B 0.0476(12) 0.0426(11) 0.0315(10) 0.0110(8) -0.0157(9) -0.0032(9)
O23B 0.0581(14) 0.0421(12) 0.0414(12) 0.0177(9) -0.0108(10) -0.0206(10)
N4B 0.0412(13) 0.0368(12) 0.0310(12) 0.0068(9) -0.0097(10) -0.0116(10)
N29B 0.0325(12) 0.0409(13) 0.0382(13) 0.0087(10) -0.0082(10) -0.0053(10)
C19B 0.0393(15) 0.0316(13) 0.0320(13) 0.0087(11) -0.0117(11) -0.0122(11)
C34B 0.0319(13) 0.0363(14) 0.0332(14) 0.0100(11) -0.0116(11) -0.0114(11)
C33B 0.0316(14) 0.0406(15) 0.0354(14) 0.0097(12) -0.0104(11) -0.0098(11)
C3B 0.0354(14) 0.0379(15) 0.0313(13) 0.0097(11) -0.0109(11) -0.0129(11)
C22B 0.0392(15) 0.0475(17) 0.0333(14) 0.0146(12) -0.0133(12) -0.0161(13)
C28B 0.0326(14) 0.0483(17) 0.0349(14) 0.0103(12) -0.0113(11) -0.0125(12)
C20B 0.0361(14) 0.0356(14) 0.0296(13) 0.0090(11) -0.0124(11) -0.0140(11)
C1B 0.0402(16) 0.0482(17) 0.0398(16) 0.0228(13) -0.0123(12) -0.0124(13)
C12B 0.0402(15) 0.0340(14) 0.0350(14) 0.0073(11) -0.0112(11) -0.0129(12)
C21B 0.0347(14) 0.0419(15) 0.0314(13) 0.0124(11) -0.0118(11) -0.0132(12)
C26B 0.0427(17) 0.077(2) 0.0330(15) 0.0084(15) -0.0038(13) -0.0138(16)
C7B 0.0583(19) 0.0340(15) 0.0341(15) 0.0050(12) -0.0027(13) -0.0054(13)
C2B 0.0400(15) 0.0445(16) 0.0313(14) 0.0135(12) -0.0096(11) -0.0126(13)
C15B 0.0500(18) 0.0363(15) 0.0463(17) 0.0136(13) -0.0165(14) -0.0064(13)
C16B 0.0427(16) 0.0325(14) 0.0375(15) 0.0110(11) -0.0146(12) -0.0121(12)
C13B 0.0505(18) 0.0335(15) 0.0449(17) 0.0023(12) -0.0067(13) -0.0090(13)
C6B 0.0526(18) 0.0363(15) 0.0339(15) -0.0010(11) -0.0044(13) -0.0140(13)
C25B 0.0462(18) 0.064(2) 0.0359(15) 0.0201(15) -0.0086(13) -0.0202(16)
C18B 0.057(2) 0.056(2) 0.0374(16) 0.0201(14) -0.0179(14) -0.0075(16)
O10B 0.120(5) 0.036(3) 0.069(5) -0.003(3) 0.007(3) -0.022(3)
C27B 0.0385(16) 0.063(2) 0.0388(16) 0.0036(14) -0.0059(13) -0.0066(14)
C35B 0.0365(15) 0.0426(16) 0.0455(17) 0.0166(13) -0.0116(12) -0.0045(12)
C31B 0.0361(16) 0.0489(18) 0.061(2) 0.0056(15) -0.0120(14) -0.0047(14)
C14B 0.0515(18) 0.0316(15) 0.0566(19) 0.0037(13) -0.0124(15) -0.0034(13)
C5B 0.0497(17) 0.0417(16) 0.0297(14) 0.0007(11) -0.0087(12) -0.0146(13)
C30B 0.0354(15) 0.0408(16) 0.0467(17) 0.0042(13) -0.0102(12) -0.0054(12)
O11B 0.137(4) 0.056(3) 0.037(3) -0.002(2) 0.016(3) -0.001(2)
O9B 0.093(4) 0.048(2) 0.066(3) -0.0065(18) -0.020(3) 0.014(2)
C24B 0.084(3) 0.052(2) 0.056(2) 0.0276(17) -0.0126(19) -0.032(2)
C32B 0.057(2) 0.060(3) 0.116(4) 0.009(3) -0.012(2) 0.011(2)
O11C 0.137(4) 0.056(3) 0.037(3) -0.002(2) 0.016(3) -0.001(2)
O9C 0.042(6) 0.041(5) 0.045(6) -0.010(4) -0.018(4) 0.009(4)
O10C 0.068(7) 0.030(7) 0.021(5) 0.001(4) -0.010(4) -0.020(5)
OW2 0.0776(19) 0.0562(15) 0.0653(17) 0.0115(14) -0.0247(14) 0.0038(14)
OW1 0.119(3) 0.093(3) 0.080(2) -0.0051(19) 0.001(2) -0.010(2)
OW4B 0.074(7) 0.087(7) 0.151(12) -0.031(7) 0.025(7) -0.008(5)
OW3 0.0581(16) 0.0561(16) 0.101(2) -0.0170(15) -0.0159(15) 0.0045(13)
OW4A 0.066(5) 0.061(4) 0.085(5) 0.010(4) 0.017(4) 0.008(3)

loop_
_atom_type_symbol
_atom_type_description
_atom_type_scat_dispersion_real
_atom_type_scat_dispersion_imag
_atom_type_scat_source
C C 0.0181 0.0091 'International Tables Vol C Tables 4.2.6.8 and 6.1.1.4'
H H 0.0000 0.0000 'International Tables Vol C Tables 4.2.6.8 and 6.1.1.4'
N N 0.0311 0.0180 'International Tables Vol C Tables 4.2.6.8 and 6.1.1.4'
O O 0.0492 0.0322 'International Tables Vol C Tables 4.2.6.8 and 6.1.1.4'
S S 0.3331 0.5567 'International Tables Vol C Tables 4.2.6.8 and 6.1.1.4'

loop_
_exptl_crystal_face_index_h
_exptl_crystal_face_index_k
_exptl_crystal_face_index_l
_exptl_crystal_face_perp_dist
0 -1 0 0.0689
0 1 0 0.0689
1 0 0 0.0638
-1 0 0 0.0638
0 0 1 0.0315
0 0 -1 0.0315

loop_
_geom_angle_atom_site_label_1
_geom_angle_atom_site_label_2
_geom_angle_atom_site_label_3
_geom_angle
_geom_angle_site_symmetry_1
_geom_angle_site_symmetry_3
_geom_angle_publ_flag
O9 S8 C7 108.37(15) . . ?
O9 S8 O10 111.12(18) . . ?
O11 S8 O9 112.88(18) . . ?
O11 S8 C7 106.91(17) . . ?
O11 S8 O10 111.7(2) . . ?
O10 S8 C7 105.42(19) . . ?
C22 O23 C24 117.2(2) . . ?
C16 O17 C18 118.5(2) . . ?
C33 N29 C30 118.6(2) . . ?
C28 N29 C33 120.7(2) . . ?
C28 N29 C30 120.5(2) . . ?
C34 C20 C19 116.9(2) . . ?
C34 C20 C21 116.6(2) . . ?
C21 C20 C19 126.5(2) . . ?
N29 C33 C34 118.1(2) . . ?
N29 C33 C35 122.3(3) . . ?
C35 C33 C34 119.6(3) . . ?
O17 C16 C19 115.3(2) . . ?
O17 C16 C15 123.7(2) . . ?
C15 C16 C19 121.0(3) . . ?
C20 C34 C33 120.4(2) . . ?
C20 C34 C3 120.4(2) . . ?
C33 C34 C3 119.2(2) . . ?
C12 N4 C5 119.6(2) . . ?
C3 N4 C12 121.1(2) . . ?
C3 N4 C5 119.0(2) . . ?
N29 C28 C21 119.6(2) . . ?
N29 C28 C27 120.5(2) . . ?
C27 C28 C21 119.9(2) . . ?
O23 C22 C21 114.7(2) . . ?
O23 C22 C25 124.1(2) . . ?
C25 C22 C21 121.0(2) . . ?
C16 C19 C20 123.8(2) . . ?
C12 C19 C20 118.5(2) . . ?
C12 C19 C16 117.6(2) . . ?
N4 C12 C19 119.6(2) . . ?
N4 C12 C13 120.3(2) . . ?
C13 C12 C19 120.1(2) . . ?
C28 C21 C20 118.5(2) . . ?
C28 C21 C22 117.6(2) . . ?
C22 C21 C20 123.8(2) . . ?
N29 C30 H30C 108.9 . . ?
N29 C30 H30D 108.9 . . ?
N29 C30 C31 113.3(2) . . ?
H30C C30 H30D 107.7 . . ?
C31 C30 H30C 108.9 . . ?
C31 C30 H30D 108.9 . . ?
C28 C27 H27 120.4 . . ?
C26 C27 C28 119.2(3) . . ?
C26 C27 H27 120.4 . . ?
C3 C2 H2 120.2 . . ?
C1 C2 H2 120.2 . . ?
C1 C2 C3 119.6(3) . . ?
N4 C5 H5A 109.2 . . ?
N4 C5 H5B 109.2 . . ?
N4 C5 C6 112.0(2) . . ?
H5A C5 H5B 107.9 . . ?
C6 C5 H5A 109.2 . . ?
C6 C5 H5B 109.2 . . ?
S8 C7 H7A 108.6 . . ?
S8 C7 H7B 108.6 . . ?
H7A C7 H7B 107.5 . . ?
C6 C7 S8 114.9(2) . . ?
C6 C7 H7A 108.6 . . ?
C6 C7 H7B 108.6 . . ?
C22 C25 H25 120.5 . . ?
C22 C25 C26 118.9(3) . . ?
C26 C25 H25 120.5 . . ?
N4 C3 C34 117.9(2) . . ?
N4 C3 C2 122.6(3) . . ?
C2 C3 C34 119.4(3) . . ?
C27 C26 C25 122.3(3) . . ?
C27 C26 H26 118.9 . . ?
C25 C26 H26 118.9 . . ?
C33 C35 H35 120.3 . . ?
C1 C35 C33 119.3(3) . . ?
C1 C35 H35 120.3 . . ?
C16 C15 H15 120.6 . . ?
C16 C15 C14 118.8(3) . . ?
C14 C15 H15 120.6 . . ?
C15 C14 H14 118.7 . . ?
C13 C14 C15 122.6(3) . . ?
C13 C14 H14 118.7 . . ?
C12 C13 H13 120.4 . . ?
C14 C13 C12 119.2(3) . . ?
C14 C13 H13 120.4 . . ?
C30 C31 H31C 109.5 . . ?
C30 C31 H31D 109.5 . . ?
H31C C31 H31D 108.1 . . ?
C32 C31 C30 110.8(3) . . ?
C32 C31 H31C 109.5 . . ?
C32 C31 H31D 109.5 . . ?
O17 C18 H18D 109.5 . . ?
O17 C18 H18E 109.5 . . ?
O17 C18 H18F 109.5 . . ?
H18D C18 H18E 109.5 . . ?
H18D C18 H18F 109.5 . . ?
H18E C18 H18F 109.5 . . ?
C2 C1 C35 122.9(3) . . ?
C2 C1 H1 118.6 . . ?
C35 C1 H1 118.6 . . ?
O23 C24 H24D 109.5 . . ?
O23 C24 H24E 109.5 . . ?
O23 C24 H24F 109.5 . . ?
H24D C24 H24E 109.5 . . ?
H24D C24 H24F 109.5 . . ?
H24E C24 H24F 109.5 . . ?
HW5A OW5 HW5B 109.5 . . ?
C5 C6 H6A 109.1 . . ?
C5 C6 H6B 109.1 . . ?
C7 C6 C5 112.5(3) . . ?
C7 C6 H6A 109.1 . . ?
C7 C6 H6B 109.1 . . ?
H6A C6 H6B 107.8 . . ?
C31 C32 H32D 109.5 . . ?
C31 C32 H32E 109.5 . . ?
C31 C32 H32F 109.5 . . ?
H32D C32 H32E 109.5 . . ?
H32D C32 H32F 109.5 . . ?
H32E C32 H32F 109.5 . . ?
O10B S8B C7B 111.0(4) . . ?
O10B S8B O11B 114.4(4) . . ?
O10B S8B O9B 114.8(3) . . ?
O11B S8B C7B 103.2(2) . . ?
O9B S8B C7B 107.01(19) . . ?
O9B S8B O11B 105.6(3) . . ?
O11C S8B C7B 119.0(7) . . ?
O11C S8B O9C 116.7(8) . . ?
O11C S8B O10C 117.8(10) . . ?
O9C S8B C7B 100.7(3) . . ?
O10C S8B C7B 98.6(7) . . ?
O10C S8B O9C 100.7(6) . . ?
C16B O17B C18B 118.1(3) . . ?
C22B O23B C24B 118.3(3) . . ?
C3B N4B C12B 120.9(2) . . ?
C3B N4B C5B 119.3(2) . . ?
C12B N4B C5B 119.5(3) . . ?
C33B N29B C28B 120.7(3) . . ?
C33B N29B C30B 118.6(2) . . ?
C28B N29B C30B 120.2(3) . . ?
C20B C19B C16B 123.7(3) . . ?
C12B C19B C20B 119.1(2) . . ?
C12B C19B C16B 117.1(3) . . ?
C33B C34B C3B 119.4(2) . . ?
C20B C34B C33B 120.3(3) . . ?
C20B C34B C3B 120.3(3) . . ?
N29B C33B C34B 118.2(2) . . ?
N29B C33B C35B 122.4(3) . . ?
C35B C33B C34B 119.3(3) . . ?
N4B C3B C34B 118.6(2) . . ?
N4B C3B C2B 121.8(3) . . ?
C2B C3B C34B 119.5(3) . . ?
O23B C22B C21B 114.6(3) . . ?
O23B C22B C25B 124.6(3) . . ?
C25B C22B C21B 120.7(3) . . ?
N29B C28B C21B 119.3(3) . . ?
N29B C28B C27B 120.8(3) . . ?
C27B C28B C21B 119.9(3) . . ?
C34B C20B C19B 116.9(3) . . ?
C34B C20B C21B 116.4(3) . . ?
C21B C20B C19B 126.7(2) . . ?
C2B C1B H1B 118.3 . . ?
C2B C1B C35B 123.3(3) . . ?
C35B C1B H1B 118.3 . . ?
N4B C12B C19B 119.4(3) . . ?
N4B C12B C13B 119.9(3) . . ?
C13B C12B C19B 120.7(3) . . ?
C28B C21B C22B 117.3(3) . . ?
C28B C21B C20B 118.9(2) . . ?
C20B C21B C22B 123.7(3) . . ?
C25B C26B H26B 118.9 . . ?
C27B C26B H26B 118.9 . . ?
C27B C26B C25B 122.1(3) . . ?
S8B C7B H7BA 108.4 . . ?
S8B C7B H7BB 108.4 . . ?
H7BA C7B H7BB 107.5 . . ?
C6B C7B S8B 115.4(2) . . ?
C6B C7B H7BA 108.4 . . ?
C6B C7B H7BB 108.4 . . ?
C3B C2B H2B 120.4 . . ?
C1B C2B C3B 119.1(3) . . ?
C1B C2B H2B 120.4 . . ?
C16B C15B H15B 120.4 . . ?
C16B C15B C14B 119.1(3) . . ?
C14B C15B H15B 120.4 . . ?
O17B C16B C19B 115.0(3) . . ?
O17B C16B C15B 124.0(3) . . ?
C15B C16B C19B 120.9(3) . . ?
C12B C13B H13B 120.6 . . ?
C14B C13B C12B 118.9(3) . . ?
C14B C13B H13B 120.6 . . ?
C7B C6B H6BA 108.7 . . ?
C7B C6B H6BB 108.7 . . ?
C7B C6B C5B 114.3(3) . . ?
H6BA C6B H6BB 107.6 . . ?
C5B C6B H6BA 108.7 . . ?
C5B C6B H6BB 108.7 . . ?
C22B C25B C26B 119.7(3) . . ?
C22B C25B H25B 120.1 . . ?
C26B C25B H25B 120.1 . . ?
O17B C18B H18A 109.5 . . ?
O17B C18B H18B 109.5 . . ?
O17B C18B H18C 109.5 . . ?
H18A C18B H18B 109.5 . . ?
H18A C18B H18C 109.5 . . ?
H18B C18B H18C 109.5 . . ?
C28B C27B H27B 120.6 . . ?
C26B C27B C28B 118.9(3) . . ?
C26B C27B H27B 120.6 . . ?
C33B C35B H35B 120.3 . . ?
C1B C35B C33B 119.4(3) . . ?
C1B C35B H35B 120.3 . . ?
H31A C31B H31B 107.8 . . ?
C30B C31B H31A 109.1 . . ?
C30B C31B H31B 109.1 . . ?
C32B C31B H31A 109.1 . . ?
C32B C31B H31B 109.1 . . ?
C32B C31B C30B 112.5(3) . . ?
C15B C14B H14B 118.8 . . ?
C13B C14B C15B 122.4(3) . . ?
C13B C14B H14B 118.8 . . ?
N4B C5B C6B 110.9(2) . . ?
N4B C5B H5BA 109.5 . . ?
N4B C5B H5BB 109.5 . . ?
C6B C5B H5BA 109.5 . . ?
C6B C5B H5BB 109.5 . . ?
H5BA C5B H5BB 108.0 . . ?
N29B C30B C31B 112.6(3) . . ?
N29B C30B H30A 109.1 . . ?
N29B C30B H30B 109.1 . . ?
C31B C30B H30A 109.1 . . ?
C31B C30B H30B 109.1 . . ?
H30A C30B H30B 107.8 . . ?
O23B C24B H24A 109.5 . . ?
O23B C24B H24B 109.5 . . ?
O23B C24B H24C 109.5 . . ?
H24A C24B H24B 109.5 . . ?
H24A C24B H24C 109.5 . . ?
H24B C24B H24C 109.5 . . ?
C31B C32B H32A 109.5 . . ?
C31B C32B H32B 109.5 . . ?
C31B C32B H32C 109.5 . . ?
H32A C32B H32B 109.5 . . ?
H32A C32B H32C 109.5 . . ?
H32B C32B H32C 109.5 . . ?
HW2A OW2 HW2B 109.4 . . ?
HW1A OW1 HW1B 109.5 . . ?
HW4A OW4B HW4B 109.4 . . ?
HW3A OW3 HW3B 109.5 . . ?
HW4C OW4A HW4D 109.5 . . ?

loop_
_geom_bond_atom_site_label_1
_geom_bond_atom_site_label_2
_geom_bond_distance
_geom_bond_site_symmetry_2
_geom_bond_publ_flag
S8 O9 1.444(2) . ?
S8 C7 1.770(3) . ?
S8 O11 1.431(3) . ?
S8 O10 1.462(3) . ?
O23 C22 1.359(3) . ?
O23 C24 1.434(3) . ?
O17 C16 1.355(3) . ?
O17 C18 1.429(3) . ?
N29 C33 1.385(3) . ?
N29 C28 1.381(3) . ?
N29 C30 1.470(3) . ?
C20 C34 1.410(3) . ?
C20 C19 1.435(4) . ?
C20 C21 1.432(4) . ?
C33 C34 1.429(4) . ?
C33 C35 1.395(4) . ?
C16 C19 1.430(4) . ?
C16 C15 1.377(4) . ?
C34 C3 1.434(4) . ?
N4 C12 1.384(3) . ?
N4 C5 1.473(3) . ?
N4 C3 1.376(4) . ?
C28 C21 1.421(4) . ?
C28 C27 1.407(4) . ?
C22 C21 1.427(3) . ?
C22 C25 1.370(4) . ?
C19 C12 1.419(4) . ?
C12 C13 1.408(4) . ?
C30 H30C 0.9900 . ?
C30 H30D 0.9900 . ?
C30 C31 1.521(4) . ?
C27 H27 0.9500 . ?
C27 C26 1.368(4) . ?
C2 H2 0.9500 . ?
C2 C3 1.396(4) . ?
C2 C1 1.375(5) . ?
C5 H5A 0.9900 . ?
C5 H5B 0.9900 . ?
C5 C6 1.523(4) . ?
C7 H7A 0.9900 . ?
C7 H7B 0.9900 . ?
C7 C6 1.506(4) . ?
C25 H25 0.9500 . ?
C25 C26 1.402(4) . ?
C26 H26 0.9500 . ?
C35 H35 0.9500 . ?
C35 C1 1.385(4) . ?
C15 H15 0.9500 . ?
C15 C14 1.398(4) . ?
C14 H14 0.9500 . ?
C14 C13 1.361(5) . ?
C13 H13 0.9500 . ?
C31 H31C 0.9900 . ?
C31 H31D 0.9900 . ?
C31 C32 1.515(5) . ?
C18 H18D 0.9800 . ?
C18 H18E 0.9800 . ?
C18 H18F 0.9800 . ?
C1 H1 0.9500 . ?
C24 H24D 0.9800 . ?
C24 H24E 0.9800 . ?
C24 H24F 0.9800 . ?
OW5 HW5A 0.8693 . ?
OW5 HW5B 0.8702 . ?
C6 H6A 0.9900 . ?
C6 H6B 0.9900 . ?
C32 H32D 0.9800 . ?
C32 H32E 0.9800 . ?
C32 H32F 0.9800 . ?
S8B C7B 1.778(3) . ?
S8B O10B 1.424(6) . ?
S8B O11B 1.510(5) . ?
S8B O9B 1.452(4) . ?
S8B O11C 1.256(15) . ?
S8B O9C 1.586(10) . ?
S8B O10C 1.491(11) . ?
O17B C16B 1.357(4) . ?
O17B C18B 1.434(3) . ?
O23B C22B 1.360(4) . ?
O23B C24B 1.436(4) . ?
N4B C3B 1.377(4) . ?
N4B C12B 1.393(3) . ?
N4B C5B 1.474(4) . ?
N29B C33B 1.378(4) . ?
N29B C28B 1.381(4) . ?
N29B C30B 1.474(4) . ?
C19B C20B 1.433(4) . ?
C19B C12B 1.419(4) . ?
C19B C16B 1.434(4) . ?
C34B C33B 1.428(4) . ?
C34B C3B 1.434(4) . ?
C34B C20B 1.410(4) . ?
C33B C35B 1.400(4) . ?
C3B C2B 1.403(4) . ?
C22B C21B 1.433(4) . ?
C22B C25B 1.370(5) . ?
C28B C21B 1.417(4) . ?
C28B C27B 1.417(4) . ?
C20B C21B 1.431(4) . ?
C1B H1B 0.9500 . ?
C1B C2B 1.374(5) . ?
C1B C35B 1.383(5) . ?
C12B C13B 1.403(4) . ?
C26B H26B 0.9500 . ?
C26B C25B 1.387(5) . ?
C26B C27B 1.371(5) . ?
C7B H7BA 0.9900 . ?
C7B H7BB 0.9900 . ?
C7B C6B 1.515(4) . ?
C2B H2B 0.9500 . ?
C15B H15B 0.9500 . ?
C15B C16B 1.371(5) . ?
C15B C14B 1.398(5) . ?
C13B H13B 0.9500 . ?
C13B C14B 1.369(4) . ?
C6B H6BA 0.9900 . ?
C6B H6BB 0.9900 . ?
C6B C5B 1.522(4) . ?
C25B H25B 0.9500 . ?
C18B H18A 0.9800 . ?
C18B H18B 0.9800 . ?
C18B H18C 0.9800 . ?
C27B H27B 0.9500 . ?
C35B H35B 0.9500 . ?
C31B H31A 0.9900 . ?
C31B H31B 0.9900 . ?
C31B C30B 1.526(4) . ?
C31B C32B 1.485(5) . ?
C14B H14B 0.9500 . ?
C5B H5BA 0.9900 . ?
C5B H5BB 0.9900 . ?
C30B H30A 0.9900 . ?
C30B H30B 0.9900 . ?
C24B H24A 0.9800 . ?
C24B H24B 0.9800 . ?
C24B H24C 0.9800 . ?
C32B H32A 0.9800 . ?
C32B H32B 0.9800 . ?
C32B H32C 0.9800 . ?
OW2 HW2A 0.8699 . ?
OW2 HW2B 0.8702 . ?
OW1 HW1A 0.8699 . ?
OW1 HW1B 0.8696 . ?
OW4B HW4A 0.8699 . ?
OW4B HW4B 0.8699 . ?
OW3 HW3A 0.8699 . ?
OW3 HW3B 0.8703 . ?
OW4A HW4C 0.8701 . ?
OW4A HW4D 0.8700 . ?

loop_
_geom_hbond_atom_site_label_D
_geom_hbond_atom_site_label_H
_geom_hbond_atom_site_label_A
_geom_hbond_distance_DH
_geom_hbond_distance_HA
_geom_hbond_distance_DA
_geom_hbond_angle_DHA
_geom_hbond_site_symmetry_A
_geom_hbond_publ_flag
OW5 HW5B OW4B 0.87 2.15 2.868(14) 140.1 . yes

loop_
_geom_torsion_atom_site_label_1
_geom_torsion_atom_site_label_2
_geom_torsion_atom_site_label_3
_geom_torsion_atom_site_label_4
_geom_torsion
_geom_torsion_site_symmetry_1
_geom_torsion_site_symmetry_2
_geom_torsion_site_symmetry_3
_geom_torsion_site_symmetry_4
_geom_torsion_publ_flag
S8 C7 C6 C5 -77.8(4) . . . . ?
O23 C22 C21 C20 -13.7(4) . . . . ?
O23 C22 C21 C28 164.3(2) . . . . ?
O23 C22 C25 C26 -171.2(3) . . . . ?
O17 C16 C19 C20 -8.2(4) . . . . ?
O17 C16 C19 C12 168.0(2) . . . . ?
O17 C16 C15 C14 -173.9(3) . . . . ?
N29 C33 C34 C20 4.7(4) . . . . ?
N29 C33 C34 C3 -177.6(2) . . . . ?
N29 C33 C35 C1 177.9(3) . . . . ?
N29 C28 C21 C20 10.6(4) . . . . ?
N29 C28 C21 C22 -167.4(2) . . . . ?
N29 C28 C27 C26 173.6(3) . . . . ?
N29 C30 C31 C32 -169.7(3) . . . . ?
C20 C34 C3 N4 0.8(4) . . . . ?
C20 C34 C3 C2 177.1(3) . . . . ?
C20 C19 C12 N4 5.8(4) . . . . ?
C20 C19 C12 C13 -173.9(3) . . . . ?
O9 S8 C7 C6 47.0(3) . . . . ?
C33 N29 C28 C21 12.3(4) . . . . ?
C33 N29 C28 C27 -167.1(3) . . . . ?
C33 N29 C30 C31 87.8(3) . . . . ?
C33 C34 C3 N4 -177.0(2) . . . . ?
C33 C34 C3 C2 -0.7(4) . . . . ?
C33 C35 C1 C2 -0.1(5) . . . . ?
C16 C19 C12 N4 -170.7(2) . . . . ?
C16 C19 C12 C13 9.6(4) . . . . ?
C16 C15 C14 C13 2.9(5) . . . . ?
C34 C20 C19 C16 153.8(2) . . . . ?
C34 C20 C19 C12 -22.5(3) . . . . ?
C34 C20 C21 C28 -24.8(3) . . . . ?
C34 C20 C21 C22 153.1(2) . . . . ?
C34 C33 C35 C1 0.8(4) . . . . ?
N4 C12 C13 C14 175.4(3) . . . . ?
N4 C5 C6 C7 -173.8(3) . . . . ?
C28 N29 C33 C34 -19.9(4) . . . . ?
C28 N29 C33 C35 162.9(3) . . . . ?
C28 N29 C30 C31 -86.5(3) . . . . ?
C28 C27 C26 C25 -1.9(5) . . . . ?
C22 C25 C26 C27 3.1(5) . . . . ?
C19 C20 C34 C33 -163.0(2) . . . . ?
C19 C20 C34 C3 19.3(4) . . . . ?
C19 C20 C21 C28 155.5(2) . . . . ?
C19 C20 C21 C22 -26.6(4) . . . . ?
C19 C16 C15 C14 2.2(4) . . . . ?
C19 C12 C13 C14 -4.9(4) . . . . ?
C12 N4 C5 C6 -86.3(3) . . . . ?
C12 N4 C3 C34 -18.6(4) . . . . ?
C12 N4 C3 C2 165.3(3) . . . . ?
C21 C20 C34 C33 17.3(4) . . . . ?
C21 C20 C34 C3 -160.4(2) . . . . ?
C21 C20 C19 C16 -26.5(4) . . . . ?
C21 C20 C19 C12 157.2(2) . . . . ?
C21 C28 C27 C26 -5.8(4) . . . . ?
C21 C22 C25 C26 3.5(4) . . . . ?
C30 N29 C33 C34 165.8(2) . . . . ?
C30 N29 C33 C35 -11.3(4) . . . . ?
C30 N29 C28 C21 -173.6(2) . . . . ?
C30 N29 C28 C27 7.0(4) . . . . ?
C27 C28 C21 C20 -170.0(2) . . . . ?
C27 C28 C21 C22 12.0(4) . . . . ?
C5 N4 C12 C19 -170.5(2) . . . . ?
C5 N4 C12 C13 9.2(4) . . . . ?
C5 N4 C3 C34 167.2(2) . . . . ?
C5 N4 C3 C2 -8.9(4) . . . . ?
C25 C22 C21 C20 171.2(3) . . . . ?
C25 C22 C21 C28 -10.9(4) . . . . ?
C3 N4 C12 C19 15.3(4) . . . . ?
C3 N4 C12 C13 -165.0(3) . . . . ?
C3 N4 C5 C6 88.0(3) . . . . ?
C3 C2 C1 C35 -1.0(5) . . . . ?
C35 C33 C34 C20 -178.1(3) . . . . ?
C35 C33 C34 C3 -0.4(4) . . . . ?
C15 C16 C19 C20 175.4(3) . . . . ?
C15 C16 C19 C12 -8.4(4) . . . . ?
C15 C14 C13 C12 -1.6(5) . . . . ?
O11 S8 C7 C6 168.9(3) . . . . ?
C18 O17 C16 C19 -175.7(2) . . . . ?
C18 O17 C16 C15 0.6(4) . . . . ?
C1 C2 C3 C34 1.4(4) . . . . ?
C1 C2 C3 N4 177.5(3) . . . . ?
C24 O23 C22 C21 166.3(2) . . . . ?
C24 O23 C22 C25 -18.7(4) . . . . ?
O10 S8 C7 C6 -72.1(3) . . . . ?
S8B C7B C6B C5B -72.4(3) . . . . ?
O23B C22B C21B C28B 163.2(2) . . . . ?
O23B C22B C21B C20B -13.5(4) . . . . ?
O23B C22B C25B C26B -171.2(3) . . . . ?
N4B C3B C2B C1B 176.8(3) . . . . ?
N4B C12B C13B C14B 177.0(3) . . . . ?
N29B C33B C35B C1B 177.7(3) . . . . ?
N29B C28B C21B C22B -166.6(3) . . . . ?
N29B C28B C21B C20B 10.2(4) . . . . ?
N29B C28B C27B C26B 173.3(3) . . . . ?
C19B C20B C21B C22B -26.8(4) . . . . ?
C19B C20B C21B C28B 156.6(3) . . . . ?
C19B C12B C13B C14B -3.5(4) . . . . ?
C34B C33B C35B C1B 0.5(4) . . . . ?
C34B C3B C2B C1B 0.9(4) . . . . ?
C34B C20B C21B C22B 152.1(3) . . . . ?
C34B C20B C21B C28B -24.5(4) . . . . ?
C33B N29B C28B C21B 12.9(4) . . . . ?
C33B N29B C28B C27B -167.1(3) . . . . ?
C33B N29B C30B C31B 87.0(3) . . . . ?
C33B C34B C3B N4B -177.1(2) . . . . ?
C33B C34B C3B C2B -1.0(4) . . . . ?
C33B C34B C20B C19B -164.1(3) . . . . ?
C33B C34B C20B C21B 16.8(4) . . . . ?
C3B N4B C12B C19B 12.5(4) . . . . ?
C3B N4B C12B C13B -168.0(3) . . . . ?
C3B N4B C5B C6B 88.3(3) . . . . ?
C3B C34B C33B N29B -177.0(2) . . . . ?
C3B C34B C33B C35B 0.3(4) . . . . ?
C3B C34B C20B C19B 18.1(4) . . . . ?
C3B C34B C20B C21B -161.0(2) . . . . ?
C28B N29B C33B C34B -20.6(4) . . . . ?
C28B N29B C33B C35B 162.2(3) . . . . ?
C28B N29B C30B C31B -85.0(3) . . . . ?
C20B C19B C12B N4B 7.2(4) . . . . ?
C20B C19B C12B C13B -172.3(3) . . . . ?
C20B C19B C16B O17B -11.3(4) . . . . ?
C20B C19B C16B C15B 172.4(3) . . . . ?
C20B C34B C33B N29B 5.2(4) . . . . ?
C20B C34B C33B C35B -177.5(3) . . . . ?
C20B C34B C3B N4B 0.8(4) . . . . ?
C20B C34B C3B C2B 176.8(3) . . . . ?
C12B N4B C3B C34B -16.5(4) . . . . ?
C12B N4B C3B C2B 167.5(3) . . . . ?
C12B N4B C5B C6B -84.7(3) . . . . ?
C12B C19B C20B C34B -21.9(4) . . . . ?
C12B C19B C20B C21B 157.0(3) . . . . ?
C12B C19B C16B O17B 166.2(2) . . . . ?
C12B C19B C16B C15B -10.2(4) . . . . ?
C12B C13B C14B C15B -3.6(5) . . . . ?
C21B C22B C25B C26B 3.2(5) . . . . ?
C21B C28B C27B C26B -6.6(4) . . . . ?
C7B C6B C5B N4B -177.2(3) . . . . ?
C2B C1B C35B C33B -0.7(5) . . . . ?
C16B C19B C20B C34B 155.5(3) . . . . ?
C16B C19B C20B C21B -25.6(4) . . . . ?
C16B C19B C12B N4B -170.4(2) . . . . ?
C16B C19B C12B C13B 10.1(4) . . . . ?
C16B C15B C14B C13B 3.6(5) . . . . ?
C25B C22B C21B C28B -11.8(4) . . . . ?
C25B C22B C21B C20B 171.6(3) . . . . ?
C25B C26B C27B C28B -2.4(5) . . . . ?
C18B O17B C16B C19B 179.3(3) . . . . ?
C18B O17B C16B C15B -4.4(4) . . . . ?
O10B S8B C7B C6B 59.2(4) . . . . ?
C27B C28B C21B C22B 13.4(4) . . . . ?
C27B C28B C21B C20B -169.8(3) . . . . ?
C27B C26B C25B C22B 4.1(5) . . . . ?
C35B C1B C2B C3B 0.0(5) . . . . ?
C14B C15B C16B O17B -172.5(3) . . . . ?
C14B C15B C16B C19B 3.6(5) . . . . ?
C5B N4B C3B C34B 170.6(2) . . . . ?
C5B N4B C3B C2B -5.4(4) . . . . ?
C5B N4B C12B C19B -174.6(2) . . . . ?
C5B N4B C12B C13B 4.9(4) . . . . ?
C30B N29B C33B C34B 167.5(2) . . . . ?
C30B N29B C33B C35B -9.7(4) . . . . ?
C30B N29B C28B C21B -175.3(2) . . . . ?
C30B N29B C28B C27B 4.7(4) . . . . ?
O11B S8B C7B C6B -177.8(3) . . . . ?
O9B S8B C7B C6B -66.7(4) . . . . ?
C24B O23B C22B C21B 176.2(3) . . . . ?
C24B O23B C22B C25B -9.1(4) . . . . ?
C32B C31B C30B N29B -166.0(3) . . . . ?
O11C S8B C7B C6B -155.5(10) . . . . ?
O9C S8B C7B C6B -26.6(5) . . . . ?
O10C S8B C7B C6B 76.0(6) . . . . ?

loop_
_twin_individual_id
_twin_individual_mass_fraction_refined
_oxdiff_twin_reflns_isolated
_oxdiff_twin_reflns_overlapped
_twin_individual_twin_lattice_type
_twin_individual_twin_matrix_11
_twin_individual_twin_matrix_12
_twin_individual_twin_matrix_13
_twin_individual_twin_matrix_21
_twin_individual_twin_matrix_22
_twin_individual_twin_matrix_23
_twin_individual_twin_matrix_31
_twin_individual_twin_matrix_32
_twin_individual_twin_matrix_33
1 0.8191 29347 7528 ref 1.0000 0.0000 0.0000 0.0000 1.0000 0.0000 0.0000 0.0000 1.0000
2 0.1809 29294 7528 nmt 0.0721 -0.9273 -0.0152 -1.0719 -0.0713 0.0147 -0.0021 0.0015 -1.0002

loop_
_exptl_oxdiff_crystal_face_indexfrac_h
_exptl_oxdiff_crystal_face_indexfrac_k
_exptl_oxdiff_crystal_face_indexfrac_l
_exptl_oxdiff_crystal_face_x
_exptl_oxdiff_crystal_face_y
_exptl_oxdiff_crystal_face_z
0.0696 -1.0712 -0.0023 0.1192 -0.0335 0.0886
-0.0696 1.0712 0.0023 -0.1192 0.0335 -0.0886
0.9266 0.0712 -0.0016 0.0707 -0.0628 -0.1049
-0.9266 -0.0712 0.0016 -0.0707 0.0628 0.1049
0.0156 -0.0143 1.0003 0.0301 0.0579 -0.0110
-0.0156 0.0143 -1.0003 -0.0301 -0.0579 0.0110
